data_4083504
loop_
_publ_author_name
'Min, Endy Y.-J.'
'Byers, Jeffery A.'
'Bercaw, John E.'

_publ_section_title
;
 Catalyst Site Epimerization during the Kinetic Resolution of Chiral
 \a-Olefins by Polymerization
;
_journal_issue 10
_journal_name_full Organometallics
_journal_page_first 2179
_journal_paper_doi 10.1021/om700778e
_journal_volume 27
_journal_year 2008
_chemical_formula_moiety 'C27 H44 Cl2 Si2 Zr'
_chemical_formula_sum 'C27 H44 Cl2 Si2 Zr'
_chemical_formula_weight 586.92
_chemical_name_systematic
;

 ?

;
_space_group_IT_number 19
_symmetry_cell_setting orthorhombic
_symmetry_space_group_name_Hall 'P 2ac 2ab'
_symmetry_space_group_name_H-M 'P 21 21 21'
_atom_sites_solution_hydrogens geom
_atom_sites_solution_primary direct
_atom_sites_solution_secondary difmap
_audit_creation_method SHELXL-97
_cell_angle_alpha 90.00
_cell_angle_beta 90.00
_cell_angle_gamma 90.00
_cell_formula_units_Z 4
_cell_length_a 8.7249(3)
_cell_length_b 11.4772(4)
_cell_length_c 28.8269(11)
_cell_measurement_reflns_used 24444
_cell_measurement_temperature 100(2)
_cell_measurement_theta_max 40.09
_cell_measurement_theta_min 2.27
_cell_volume 2886.65(18)
_computing_cell_refinement 'Bruker SAINT v6.45A'
_computing_data_collection 'Bruker SMART v5.630'
_computing_data_reduction 'Bruker SAINT v6.45A'
_computing_molecular_graphics 'Bruker XP v5.1'
_computing_publication_material 'Bruker XCIF v6.12'
_computing_structure_refinement 'Bruker XL v6.12'
_computing_structure_solution 'Bruker XS v6.12'
_diffrn_ambient_temperature 100(2)
_diffrn_measured_fraction_theta_full 0.923
_diffrn_measured_fraction_theta_max 0.923
_diffrn_measurement_device_type 'Bruker SMART 1000'
_diffrn_measurement_method '\w scans at 7 \f settings'
_diffrn_radiation_monochromator graphite
_diffrn_radiation_source 'fine-focus sealed tube'
_diffrn_radiation_type MoK\a
_diffrn_radiation_wavelength 0.71073
_diffrn_reflns_av_R_equivalents 0.0944
_diffrn_reflns_av_sigmaI/netI 0.0833
_diffrn_reflns_limit_h_max 15
_diffrn_reflns_limit_h_min -15
_diffrn_reflns_limit_k_max 18
_diffrn_reflns_limit_k_min -19
_diffrn_reflns_limit_l_max 50
_diffrn_reflns_limit_l_min -52
_diffrn_reflns_number 67983
_diffrn_reflns_theta_full 40.60
_diffrn_reflns_theta_max 40.60
_diffrn_reflns_theta_min 1.91
_exptl_absorpt_coefficient_mu 0.663
_exptl_absorpt_correction_T_max 0.9551
_exptl_absorpt_correction_T_min 0.8518
_exptl_absorpt_correction_type none
_exptl_crystal_colour Colorless
_exptl_crystal_density_diffrn 1.351
_exptl_crystal_density_meas 0
_exptl_crystal_density_method 'not measured'
_exptl_crystal_description Plate
_exptl_crystal_F_000 1232
_exptl_crystal_size_max 0.25
_exptl_crystal_size_mid 0.22
_exptl_crystal_size_min 0.07
_refine_diff_density_max 0.778
_refine_diff_density_min -0.557
_refine_diff_density_rms 0.108
_refine_ls_abs_structure_details 'Flack H D (1983), Acta Cryst. A39, 876-881'
_refine_ls_abs_structure_Flack -0.031(19)
_refine_ls_extinction_method none
_refine_ls_goodness_of_fit_ref 1.091
_refine_ls_hydrogen_treatment Riding
_refine_ls_matrix_type 'Full matrix'
_refine_ls_number_parameters 301
_refine_ls_number_reflns 16445
_refine_ls_number_restraints 0
_refine_ls_restrained_S_all 1.091
_refine_ls_R_factor_all 0.0609
_refine_ls_R_factor_gt 0.0393
_refine_ls_shift/su_max 0.001
_refine_ls_shift/su_mean 0.000
_refine_ls_structure_factor_coef Fsqd
_refine_ls_weighting_details w=1/s^2^(Fo^2^)
_refine_ls_weighting_scheme sigma
_refine_ls_wR_factor_gt 0.0663
_refine_ls_wR_factor_ref 0.0698
_reflns_number_gt 12573
_reflns_number_total 16445
_reflns_threshold_expression >2sigma(I)
_cod_data_source_file om700778e-file001.cif
_cod_data_source_block jab06
_cod_depositor_comments
;
The following automatic conversions were performed:

'_symmetry_cell_setting' value 'Orthorhombic' changed to
'orthorhombic' according to
/usr/data/users/saulius/automatic-downloads/retrospective/ACS/lib/dictionaries/cif_core.dic
dictionary named 'cif_core.dic' version 2.4.2 from
2011-04-26.

'_refine_ls_weighting_scheme' value 'Sigma' changed to
'sigma' according to
/usr/data/users/saulius/automatic-downloads/retrospective/ACS/lib/dictionaries/cif_core.dic
dictionary named 'cif_core.dic' version 2.4.2 from 2011-04-26.

Automatic conversion script
Id: cif_fix_values 2281 2013-09-26 08:29:07Z andrius 

The following automatic conversions were performed:

'_atom_sites_solution_primary' value 'Direct methods' was changed to
'direct'.

'_atom_sites_solution_secondary' value 'Difference Fourier map' was
changed to 'difmap'.

'_atom_sites_solution_hydrogens' value 'Geometric positions' was
changed to 'geom'.

Automatic conversion script
Id: cif_fix_values 6452 2018-10-05 10:23:21Z andrius 
;
_cod_original_sg_symbol_H-M P2(1)2(1)2(1)
_cod_database_code 4083504

loop_
_symmetry_equiv_pos_as_xyz
'x, y, z'
'-x+1/2, -y, z+1/2'
'-x, y+1/2, -z+1/2'
'x+1/2, -y+1/2, -z'

loop_
_atom_site_label
_atom_site_type_symbol
_atom_site_fract_x
_atom_site_fract_y
_atom_site_fract_z
_atom_site_U_iso_or_equiv
_atom_site_adp_type
_atom_site_occupancy
_atom_site_symmetry_multiplicity
_atom_site_calc_flag
_atom_site_refinement_flags
Zr1 Zr 0.038698(16) 0.800266(14) 0.123761(5) 0.00884(3) Uani 1 1 d .
Cl1 Cl -0.03471(5) 0.79673(4) 0.042191(11) 0.01553(7) Uani 1 1 d .
Cl2 Cl -0.08134(4) 0.97580(4) 0.154332(14) 0.01371(7) Uani 1 1 d .
Si1 Si 0.23216(5) 0.56312(4) 0.120438(17) 0.01107(8) Uani 1 1 d .
Si2 Si 0.19179(5) 0.72855(4) 0.221112(15) 0.01041(9) Uani 1 1 d .
C1 C 0.29542(18) 0.91496(15) 0.10350(5) 0.0104(3) Uani 1 1 d .
C2 C 0.30663(16) 0.79875(17) 0.08693(5) 0.0114(3) Uani 1 1 d .
H2 H 0.3291 0.7765 0.0541 0.014 Uiso 1 1 calc R
C3 C 0.29710(15) 0.71866(13) 0.12493(6) 0.0107(3) Uani 1 1 d .
C4 C 0.27810(16) 0.78923(16) 0.16662(5) 0.0103(3) Uani 1 1 d .
C5 C 0.27731(17) 0.90759(15) 0.15214(5) 0.0108(3) Uani 1 1 d .
H5 H 0.2761 0.9760 0.1736 0.013 Uiso 1 1 calc R
C6 C -0.20679(18) 0.67469(15) 0.14816(5) 0.0127(3) Uani 1 1 d .
H6 H -0.3153 0.6932 0.1397 0.015 Uiso 1 1 calc R
C7 C -0.10695(17) 0.60216(14) 0.12235(6) 0.0128(3) Uani 1 1 d .
C8 C 0.0375(2) 0.59749(13) 0.14554(5) 0.0100(3) Uani 1 1 d .
C9 C 0.02179(19) 0.66635(14) 0.18868(5) 0.0109(3) Uani 1 1 d .
C10 C -0.13214(17) 0.70962(15) 0.18963(5) 0.0107(3) Uani 1 1 d .
C11 C 0.32010(18) 1.02365(15) 0.07439(5) 0.0111(3) Uani 1 1 d .
H11 H 0.2991 1.0006 0.0415 0.013 Uiso 1 1 calc R
C12 C 0.2066(2) 1.12275(16) 0.08587(6) 0.0144(3) Uani 1 1 d .
H12A H 0.1734 1.1153 0.1186 0.017 Uiso 1 1 calc R
H12B H 0.2594 1.1986 0.0824 0.017 Uiso 1 1 calc R
C13 C 0.0653(2) 1.12093(17) 0.05440(6) 0.0206(4) Uani 1 1 d .
H13A H 0.0964 1.1366 0.0223 0.031 Uiso 1 1 calc R
H13B H -0.0074 1.1808 0.0646 0.031 Uiso 1 1 calc R
H13C H 0.0163 1.0442 0.0561 0.031 Uiso 1 1 calc R
C14 C 0.49281(18) 1.06199(16) 0.07611(5) 0.0126(3) Uani 1 1 d .
C15 C 0.5200(2) 1.15397(17) 0.03835(6) 0.0194(4) Uani 1 1 d .
H15A H 0.4646 1.2255 0.0463 0.029 Uiso 1 1 calc R
H15B H 0.4829 1.1244 0.0085 0.029 Uiso 1 1 calc R
H15C H 0.6299 1.1708 0.0361 0.029 Uiso 1 1 calc R
C16 C 0.5981(2) 0.95837(17) 0.06647(6) 0.0170(3) Uani 1 1 d .
H16A H 0.7044 0.9854 0.0644 0.026 Uiso 1 1 calc R
H16B H 0.5684 0.9216 0.0371 0.026 Uiso 1 1 calc R
H16C H 0.5890 0.9016 0.0917 0.026 Uiso 1 1 calc R
C17 C 0.5359(2) 1.11395(14) 0.12336(6) 0.0171(3) Uani 1 1 d .
H17A H 0.5190 1.0557 0.1477 0.026 Uiso 1 1 calc R
H17B H 0.4722 1.1826 0.1295 0.026 Uiso 1 1 calc R
H17C H 0.6442 1.1368 0.1231 0.026 Uiso 1 1 calc R
C18 C -0.15670(19) 0.53340(17) 0.08001(6) 0.0146(3) Uani 1 1 d .
H18 H -0.0777 0.5436 0.0552 0.018 Uiso 1 1 calc R
C19 C -0.3108(2) 0.57310(19) 0.06105(6) 0.0200(4) Uani 1 1 d .
H19A H -0.3906 0.5592 0.0843 0.030 Uiso 1 1 calc R
H19B H -0.3348 0.5292 0.0328 0.030 Uiso 1 1 calc R
H19C H -0.3062 0.6564 0.0538 0.030 Uiso 1 1 calc R
C20 C -0.1635(2) 0.40414(18) 0.09316(7) 0.0238(4) Uani 1 1 d .
H20A H -0.2395 0.3928 0.1178 0.036 Uiso 1 1 calc R
H20B H -0.0626 0.3788 0.1042 0.036 Uiso 1 1 calc R
H20C H -0.1927 0.3581 0.0659 0.036 Uiso 1 1 calc R
C21 C -0.21120(18) 0.77009(15) 0.22973(5) 0.0119(3) Uani 1 1 d .
H21 H -0.1471 0.8376 0.2399 0.014 Uiso 1 1 calc R
C22 C -0.2239(2) 0.68263(17) 0.27001(6) 0.0174(3) Uani 1 1 d .
H22A H -0.2827 0.6145 0.2599 0.026 Uiso 1 1 calc R
H22B H -0.2761 0.7197 0.2963 0.026 Uiso 1 1 calc R
H22C H -0.1211 0.6580 0.2795 0.026 Uiso 1 1 calc R
C23 C -0.37042(18) 0.81448(17) 0.21614(6) 0.0158(3) Uani 1 1 d .
H23A H -0.3608 0.8713 0.1909 0.024 Uiso 1 1 calc R
H23B H -0.4188 0.8517 0.2430 0.024 Uiso 1 1 calc R
H23C H -0.4336 0.7489 0.2058 0.024 Uiso 1 1 calc R
C24 C 0.2337(2) 0.51864(17) 0.05839(6) 0.0162(3) Uani 1 1 d .
H24A H 0.1774 0.5762 0.0399 0.024 Uiso 1 1 calc R
H24B H 0.1847 0.4422 0.0552 0.024 Uiso 1 1 calc R
H24C H 0.3398 0.5141 0.0474 0.024 Uiso 1 1 calc R
C25 C 0.3425(2) 0.45131(17) 0.15379(6) 0.0197(4) Uani 1 1 d .
H25A H 0.4513 0.4725 0.1541 0.030 Uiso 1 1 calc R
H25B H 0.3301 0.3750 0.1390 0.030 Uiso 1 1 calc R
H25C H 0.3039 0.4478 0.1857 0.030 Uiso 1 1 calc R
C26 C 0.1462(2) 0.85094(17) 0.26150(6) 0.0171(3) Uani 1 1 d .
H26A H 0.0877 0.8211 0.2880 0.026 Uiso 1 1 calc R
H26B H 0.0854 0.9098 0.2451 0.026 Uiso 1 1 calc R
H26C H 0.2417 0.8862 0.2726 0.026 Uiso 1 1 calc R
C27 C 0.3119(2) 0.62240(17) 0.25361(6) 0.0164(3) Uani 1 1 d .
H27A H 0.3784 0.6644 0.2753 0.025 Uiso 1 1 calc R
H27B H 0.3751 0.5780 0.2317 0.025 Uiso 1 1 calc R
H27C H 0.2456 0.5689 0.2709 0.025 Uiso 1 1 calc R

loop_
_atom_site_aniso_label
_atom_site_aniso_U_11
_atom_site_aniso_U_22
_atom_site_aniso_U_33
_atom_site_aniso_U_23
_atom_site_aniso_U_13
_atom_site_aniso_U_12
Zr1 0.00884(5) 0.01016(7) 0.00753(5) 0.00000(6) -0.00034(5) 0.00071(5)
Cl1 0.01706(15) 0.0199(2) 0.00965(13) 0.00048(14) -0.00231(13) 0.00100(18)
Cl2 0.01344(16) 0.0129(2) 0.01483(16) -0.00078(14) 0.00251(12) 0.00243(13)
Si1 0.01088(18) 0.0108(2) 0.01157(19) 0.00008(17) 0.00041(16) 0.00090(14)
Si2 0.01020(18) 0.0127(2) 0.00835(17) 0.00116(15) -0.00109(14) -0.00092(15)
C1 0.0093(6) 0.0108(8) 0.0110(6) 0.0000(5) 0.0001(5) -0.0003(5)
C2 0.0082(6) 0.0140(8) 0.0121(6) 0.0004(6) 0.0012(5) 0.0008(6)
C3 0.0074(5) 0.0127(8) 0.0122(6) -0.0005(6) 0.0001(5) 0.0001(5)
C4 0.0072(6) 0.0137(8) 0.0102(6) -0.0001(6) -0.0019(4) -0.0011(6)
C5 0.0091(6) 0.0132(8) 0.0103(6) -0.0006(6) -0.0012(5) -0.0004(5)
C6 0.0108(6) 0.0156(9) 0.0119(6) -0.0007(6) -0.0004(5) -0.0008(5)
C7 0.0138(6) 0.0111(8) 0.0135(6) 0.0015(7) 0.0001(6) -0.0025(5)
C8 0.0143(6) 0.0086(7) 0.0072(5) 0.0008(5) 0.0007(6) -0.0007(6)
C9 0.0132(7) 0.0097(8) 0.0099(6) 0.0011(5) -0.0001(5) -0.0014(5)
C10 0.0112(6) 0.0109(8) 0.0098(6) 0.0007(6) 0.0002(5) -0.0011(6)
C11 0.0142(7) 0.0106(8) 0.0085(6) 0.0016(5) 0.0003(5) 0.0004(6)
C12 0.0173(8) 0.0126(9) 0.0133(7) 0.0012(6) 0.0010(6) 0.0021(6)
C13 0.0208(9) 0.0192(10) 0.0218(8) 0.0014(7) -0.0041(6) 0.0086(7)
C14 0.0147(7) 0.0130(8) 0.0099(6) 0.0022(5) 0.0008(5) -0.0006(5)
C15 0.0231(9) 0.0187(9) 0.0165(7) 0.0047(6) 0.0039(7) -0.0025(7)
C16 0.0141(7) 0.0191(10) 0.0178(8) 0.0014(6) 0.0021(6) 0.0007(6)
C17 0.0171(7) 0.0162(8) 0.0181(6) -0.0002(7) -0.0016(8) -0.0037(7)
C18 0.0135(7) 0.0170(9) 0.0134(7) -0.0059(6) 0.0001(5) -0.0027(6)
C19 0.0143(8) 0.0294(11) 0.0162(8) -0.0074(7) -0.0041(6) -0.0014(7)
C20 0.0276(10) 0.0163(10) 0.0274(10) -0.0068(8) -0.0042(8) -0.0058(8)
C21 0.0112(6) 0.0140(8) 0.0105(6) -0.0012(5) 0.0018(5) 0.0002(5)
C22 0.0204(8) 0.0178(10) 0.0140(7) 0.0026(6) 0.0042(6) 0.0028(7)
C23 0.0125(7) 0.0184(9) 0.0166(7) -0.0016(7) 0.0019(5) 0.0014(6)
C24 0.0154(7) 0.0186(10) 0.0147(7) -0.0049(6) 0.0010(6) -0.0003(7)
C25 0.0241(9) 0.0160(10) 0.0190(8) 0.0017(7) -0.0002(7) 0.0060(7)
C26 0.0155(8) 0.0205(10) 0.0154(7) -0.0032(6) -0.0012(6) -0.0023(7)
C27 0.0159(8) 0.0202(10) 0.0131(7) 0.0044(6) -0.0038(6) -0.0012(7)

loop_
_atom_type_symbol
_atom_type_description
_atom_type_scat_dispersion_real
_atom_type_scat_dispersion_imag
_atom_type_scat_source
C C 0.0033 0.0016 'International Tables Vol C Tables 4.2.6.8 and 6.1.1.4'
H H 0.0000 0.0000 'International Tables Vol C Tables 4.2.6.8 and 6.1.1.4'
Si Si 0.0817 0.0704 'International Tables Vol C Tables 4.2.6.8 and 6.1.1.4'
Cl Cl 0.1484 0.1585 'International Tables Vol C Tables 4.2.6.8 and 6.1.1.4'
Zr Zr -2.9673 0.5597 'International Tables Vol C Tables 4.2.6.8 and 6.1.1.4'

loop_
_geom_angle_atom_site_label_1
_geom_angle_atom_site_label_2
_geom_angle_atom_site_label_3
_geom_angle
_geom_angle_publ_flag
C8 Zr1 C9 35.63(5) ?
C8 Zr1 C4 79.68(6) ?
C9 Zr1 C4 68.11(5) ?
C8 Zr1 Cl2 134.63(4) ?
C9 Zr1 Cl2 102.63(4) ?
C4 Zr1 Cl2 103.22(4) ?
C8 Zr1 Cl1 103.54(4) ?
C9 Zr1 Cl1 135.86(4) ?
C4 Zr1 Cl1 135.68(4) ?
Cent(1) Zr1 Cent(2) 122.1 yes
Cent(1) Zr1 Cl1 107.5 yes
Cent(2) Zr1 Cl2 107.7 yes
Cl2 Zr1 Cl1 104.467(15) yes
C8 Zr1 C3 68.28(5) ?
C9 Zr1 C3 78.61(5) ?
C4 Zr1 C3 34.84(5) ?
Cl2 Zr1 C3 135.18(4) ?
Cl1 Zr1 C3 104.45(4) ?
C8 Zr1 C5 112.69(5) ?
C9 Zr1 C5 96.20(5) ?
C4 Zr1 C5 33.02(6) ?
Cl2 Zr1 C5 80.54(4) ?
Cl1 Zr1 C5 122.09(4) ?
C3 Zr1 C5 55.10(5) ?
C8 Zr1 C2 96.03(6) ?
C9 Zr1 C2 111.72(5) ?
C4 Zr1 C2 55.06(5) ?
Cl2 Zr1 C2 123.14(4) ?
Cl1 Zr1 C2 80.80(3) ?
C3 Zr1 C2 33.11(5) ?
C5 Zr1 C2 52.66(5) ?
C8 Zr1 C7 32.79(5) ?
C9 Zr1 C7 55.21(5) ?
C4 Zr1 C7 112.44(6) ?
Cl2 Zr1 C7 121.19(4) ?
Cl1 Zr1 C7 80.92(4) ?
C3 Zr1 C7 96.65(5) ?
C5 Zr1 C7 145.46(5) ?
C2 Zr1 C7 115.58(6) ?
C8 Zr1 C10 55.07(5) ?
C9 Zr1 C10 32.61(5) ?
C4 Zr1 C10 95.71(5) ?
Cl2 Zr1 C10 79.76(4) ?
Cl1 Zr1 C10 122.77(3) ?
C3 Zr1 C10 111.21(5) ?
C5 Zr1 C10 114.95(5) ?
C2 Zr1 C10 144.33(5) ?
C7 Zr1 C10 52.35(5) ?
C8 Zr1 C1 122.54(6) ?
C9 Zr1 C1 122.24(5) ?
C4 Zr1 C1 54.14(5) ?
Cl2 Zr1 C1 91.84(4) ?
Cl1 Zr1 C1 91.01(4) ?
C3 Zr1 C1 54.27(5) ?
C5 Zr1 C1 31.35(5) ?
C2 Zr1 C1 31.44(5) ?
C7 Zr1 C1 146.97(5) ?
C10 Zr1 C1 146.21(5) ?
C8 Zr1 C6 53.71(5) ?
C9 Zr1 C6 53.65(5) ?
C4 Zr1 C6 121.76(5) ?
Cl2 Zr1 C6 90.36(4) ?
Cl1 Zr1 C6 91.97(4) ?
C3 Zr1 C6 121.93(5) ?
C5 Zr1 C6 145.92(5) ?
C2 Zr1 C6 146.50(6) ?
C7 Zr1 C6 31.07(5) ?
C10 Zr1 C6 31.02(5) ?
C1 Zr1 C6 175.74(5) ?
C24 Si1 C25 107.60(9) ?
C24 Si1 C3 108.97(8) ?
C25 Si1 C3 117.50(8) ?
C24 Si1 C8 115.62(7) ?
C25 Si1 C8 114.16(8) ?
C3 Si1 C8 92.65(7) ?
C24 Si1 Zr1 105.40(6) ?
C25 Si1 Zr1 147.00(6) ?
C3 Si1 Zr1 49.40(4) ?
C8 Si1 Zr1 48.48(5) ?
C27 Si2 C26 107.37(8) ?
C27 Si2 C4 116.02(8) ?
C26 Si2 C4 109.16(8) ?
C27 Si2 C9 116.31(8) ?
C26 Si2 C9 115.14(8) ?
C4 Si2 C9 92.35(7) ?
C27 Si2 Zr1 147.28(6) ?
C26 Si2 Zr1 105.26(6) ?
C4 Si2 Zr1 48.77(4) ?
C9 Si2 Zr1 48.70(5) ?
C5 C1 C2 106.57(15) ?
C5 C1 C11 127.81(16) ?
C2 C1 C11 125.15(14) ?
C5 C1 Zr1 70.05(9) ?
C2 C1 Zr1 70.57(9) ?
C11 C1 Zr1 130.28(11) ?
C1 C2 C3 109.96(13) ?
C1 C2 Zr1 77.99(9) ?
C3 C2 Zr1 68.61(8) ?
C2 C3 C4 106.28(14) ?
C2 C3 Si1 125.09(12) ?
C4 C3 Si1 123.41(12) ?
C2 C3 Zr1 78.28(9) ?
C4 C3 Zr1 72.15(8) ?
Si1 C3 Zr1 94.88(6) ?
C5 C4 C3 106.83(13) ?
C5 C4 Si2 126.78(12) ?
C3 C4 Si2 121.96(12) ?
C5 C4 Zr1 78.27(9) ?
C3 C4 Zr1 73.01(8) ?
Si2 C4 Zr1 95.74(6) ?
C1 C5 C4 110.36(15) ?
C1 C5 Zr1 78.59(10) ?
C4 C5 Zr1 68.71(8) ?
C7 C6 C10 109.05(14) ?
C7 C6 Zr1 71.71(9) ?
C10 C6 Zr1 72.65(9) ?
C6 C7 C8 108.61(14) ?
C6 C7 C18 123.55(14) ?
C8 C7 C18 127.58(15) ?
C6 C7 Zr1 77.22(9) ?
C8 C7 Zr1 66.09(8) ?
C18 C7 Zr1 127.32(11) ?
C7 C8 C9 106.95(14) ?
C7 C8 Si1 128.51(11) ?
C9 C8 Si1 121.15(12) ?
C7 C8 Zr1 81.12(9) ?
C9 C8 Zr1 72.76(9) ?
Si1 C8 Zr1 95.63(6) ?
C10 C9 C8 106.75(13) ?
C10 C9 Si2 126.49(12) ?
C8 C9 Si2 122.93(12) ?
C10 C9 Zr1 81.49(9) ?
C8 C9 Zr1 71.60(8) ?
Si2 C9 Zr1 95.42(7) ?
C6 C10 C9 108.45(14) ?
C6 C10 C21 124.29(13) ?
C9 C10 C21 126.90(13) ?
C6 C10 Zr1 76.33(9) ?
C9 C10 Zr1 65.91(8) ?
C21 C10 Zr1 128.92(11) ?
C1 C11 C12 113.31(13) ?
C1 C11 C14 110.41(13) ?
C12 C11 C14 113.72(14) ?
C13 C12 C11 112.31(14) ?
C16 C14 C17 108.46(13) ?
C16 C14 C15 108.26(14) ?
C17 C14 C15 108.93(14) ?
C16 C14 C11 110.67(15) ?
C17 C14 C11 111.85(13) ?
C15 C14 C11 108.59(13) ?
C7 C18 C19 112.72(15) ?
C7 C18 C20 108.41(15) ?
C19 C18 C20 110.16(15) ?
C10 C21 C23 111.75(13) ?
C10 C21 C22 108.05(14) ?
C23 C21 C22 110.17(14) ?

loop_
_geom_bond_atom_site_label_1
_geom_bond_atom_site_label_2
_geom_bond_distance
_geom_bond_publ_flag
Cent(1) Zr1 2.222 ?
Cent(2) Zr1 2.241 ?
Zr1 C8 2.4105(15) ?
Zr1 C9 2.4262(15) ?
Zr1 C4 2.4301(14) ?
Zr1 Cl2 2.4356(4) yes
Zr1 Cl1 2.4374(4) yes
Zr1 C3 2.4415(14) ?
Zr1 C5 2.5536(16) ?
Zr1 C2 2.5676(15) ?
Zr1 C7 2.6051(16) ?
Zr1 C10 2.6285(15) ?
Zr1 C1 2.6629(16) ?
Zr1 C6 2.6757(16) ?
Si1 C24 1.8603(17) ?
Si1 C25 1.8702(18) ?
Si1 C3 1.8774(16) ?
Si1 C8 1.8875(17) ?
Si2 C27 1.8603(18) ?
Si2 C26 1.8673(18) ?
Si2 C4 1.8762(16) ?
Si2 C9 1.8930(17) ?
C1 C5 1.414(2) ?
C1 C2 1.420(2) ?
C1 C11 1.519(2) ?
C2 C3 1.433(2) ?
C3 C4 1.459(2) ?
C4 C5 1.421(2) ?
C6 C7 1.416(2) ?
C6 C10 1.419(2) ?
C7 C8 1.428(2) ?
C7 C18 1.517(2) ?
C8 C9 1.480(2) ?
C9 C10 1.432(2) ?
C10 C21 1.515(2) ?
C11 C12 1.544(2) ?
C11 C14 1.571(2) ?
C12 C13 1.531(2) ?
C14 C16 1.528(2) ?
C14 C17 1.534(2) ?
C14 C15 1.535(2) ?
C18 C19 1.521(2) ?
C18 C20 1.532(3) ?
C21 C23 1.531(2) ?
C21 C22 1.539(2) ?
